data_4133820
loop_
_publ_author_name
'Sindt, Ammon J.'
'DeHaven, Baillie A.'
'Goodlett, Dustin W.'
'Hartel, Johannes O.'
'Ayare, Pooja J.'
'Du, Yong'
'Smith, Mark D.'
'Mehta, Anil K.'
'Brugh, Alexander M.'
'Forbes, Malcolm D. E.'
'Bowers, Clifford R.'
'Vannucci, Aaron K.'
'Shimizu, Linda S.'

_publ_section_title
;
 Guest Inclusion Modulates Concentration and Persistence of Photogenerated
 Radicals in Assembled Triphenylamine Macrocycles.
;
_journal_name_full 'Journal of the American Chemical Society'
_journal_paper_doi 10.1021/jacs.9b11518
_journal_year 2019
_chemical_formula_moiety 'C18 H14 Br N'
_chemical_formula_sum 'C18 H14 Br N'
_chemical_formula_weight 324.21
_space_group_crystal_system triclinic
_space_group_IT_number 2
_space_group_name_Hall '-P 1'
_space_group_name_H-M_alt 'P -1'
_atom_sites_solution_hydrogens geom
_atom_sites_solution_primary dual
_audit_creation_date 2019-05-31
_audit_creation_method
;
Olex2 1.2
(compiled 2018.05.29 svn.r3508 for OlexSys, GUI svn.r5506)
;
_cell_angle_alpha 98.954(2)
_cell_angle_beta 90.731(2)
_cell_angle_gamma 106.446(2)
_cell_formula_units_Z 4
_cell_length_a 9.9285(5)
_cell_length_b 12.2758(6)
_cell_length_c 12.5370(6)
_cell_measurement_reflns_used 9601
_cell_measurement_temperature 100(2)
_cell_measurement_theta_max 31.608
_cell_measurement_theta_min 2.345
_cell_volume 1445.03(12)
_computing_cell_refinement 'SAINT+ Ver. 8.38A (Bruker-AXS, 2016)'
_computing_data_collection 'Bruker APEX3 v2016.5-0 (Bruker, 2016)'
_computing_data_reduction 'SAINT+ Ver. 8.38A (Bruker-AXS, 2016)'
_computing_molecular_graphics 'Olex2 (Dolomanov et al., 2009)'
_computing_publication_material 'Olex2 (Dolomanov et al., 2009)'
_computing_structure_refinement 'XL (Sheldrick, 2008)'
_computing_structure_solution 'XT (Sheldrick, 2015)'
_diffrn_ambient_temperature 100(2)
_diffrn_detector 'Bruker PHOTON-100 area detector'
_diffrn_detector_area_resol_mean 10.4
_diffrn_detector_type 'CMOS area detector'
_diffrn_measured_fraction_theta_full 1.000
_diffrn_measured_fraction_theta_max 0.993
_diffrn_measurement_device 'three-circle diffractometer'
_diffrn_measurement_device_type 'Bruker D8 QUEST'
_diffrn_measurement_method '\w and \f scans'
_diffrn_radiation_monochromator 'mirror optics'
_diffrn_radiation_probe x-ray
_diffrn_radiation_type MoK\a
_diffrn_radiation_wavelength 0.71073
_diffrn_reflns_av_R_equivalents 0.0341
_diffrn_reflns_av_unetI/netI 0.0200
_diffrn_reflns_Laue_measured_fraction_full 1.000
_diffrn_reflns_Laue_measured_fraction_max 0.993
_diffrn_reflns_limit_h_max 14
_diffrn_reflns_limit_h_min -14
_diffrn_reflns_limit_k_max 18
_diffrn_reflns_limit_k_min -18
_diffrn_reflns_limit_l_max 18
_diffrn_reflns_limit_l_min -18
_diffrn_reflns_number 72155
_diffrn_reflns_point_group_measured_fraction_full 1.000
_diffrn_reflns_point_group_measured_fraction_max 0.993
_diffrn_reflns_theta_full 25.242
_diffrn_reflns_theta_max 31.675
_diffrn_reflns_theta_min 2.143
_diffrn_source 'microfocus sealed X-ray tube'
_diffrn_source_type 'Incoatec I\ms'
_diffrn_standards_number 0
_exptl_absorpt_coefficient_mu 2.833
_exptl_absorpt_correction_T_max 0.4942
_exptl_absorpt_correction_T_min 0.3446
_exptl_absorpt_correction_type multi-scan
_exptl_absorpt_process_details
;
SADABS-2016/2 (Bruker,2016/2) was used for absorption correction.
wR2(int) was 0.1324 before and 0.0501 after correction.
The Ratio of minimum to maximum transmission is 0.6973.
The \l/2 correction factor is Not present.
;
_exptl_crystal_colour colourless
_exptl_crystal_colour_primary colourless
_exptl_crystal_density_diffrn 1.490
_exptl_crystal_description needle
_exptl_crystal_F_000 656
_exptl_crystal_size_max 0.4
_exptl_crystal_size_mid 0.16
_exptl_crystal_size_min 0.08
_refine_diff_density_max 1.381
_refine_diff_density_min -1.288
_refine_diff_density_rms 0.082
_refine_ls_extinction_coef 0.0049(5)
_refine_ls_extinction_expression Fc^*^=kFc[1+0.001xFc^2^\l^3^/sin(2\q)]^-1/4^
_refine_ls_extinction_method 'SHELXL-2018/3 (Sheldrick 2018)'
_refine_ls_goodness_of_fit_ref 1.086
_refine_ls_hydrogen_treatment constr
_refine_ls_matrix_type full
_refine_ls_number_parameters 367
_refine_ls_number_reflns 9692
_refine_ls_number_restraints 0
_refine_ls_restrained_S_all 1.086
_refine_ls_R_factor_all 0.0430
_refine_ls_R_factor_gt 0.0362
_refine_ls_shift/su_max 0.001
_refine_ls_shift/su_mean 0.000
_refine_ls_structure_factor_coef Fsqd
_refine_ls_weighting_details 'w=1/[\s^2^(Fo^2^)+(0.0345P)^2^+1.7786P] where P=(Fo^2^+2Fc^2^)/3'
_refine_ls_weighting_scheme calc
_refine_ls_wR_factor_gt 0.0893
_refine_ls_wR_factor_ref 0.0922
_reflns_Friedel_coverage 0.000
_reflns_number_gt 8482
_reflns_number_total 9692
_reflns_threshold_expression 'I > 2\s(I)'
_cod_data_source_file ja9b11518_si_010.cif
_cod_data_source_block brnph3
_cod_depositor_comments
;
The following automatic conversions were performed:

data item '_diffrn_radiation_probe' value 'X-ray' was changed to
'x-ray' in accordance with the
/home/data/users/saulius/crontab/automatic-downloads/rss-feeds/ACS/lib/dictionaries/cif_core.dic
dictionary named 'cif_core.dic' version 2.4.2 last updated on
2011-04-26.

Automatic conversion script
Id: cif_fix_values 7556 2019-12-06 15:28:31Z antanas 
;
_cod_database_code 4133820
_shelx_shelxl_version_number 2018/3
_shelx_space_group_comment
;
The symmetry employed for this shelxl refinement is uniquely defined
by the following loop, which should always be used as a source of
symmetry information in preference to the above space-group names.
They are only intended as comments.
;
_shelx_estimated_absorpt_t_max 0.805
_shelx_estimated_absorpt_t_min 0.397
_olex2_refinement_description
;
1. Fixed Uiso
 At 1.2 times of:
  All C(H) groups
2. Others
 Sof(Br2B)=1-FVAR(1)
 Sof(Br1B)=FVAR(1)
3.a Aromatic/amide H refined with riding coordinates:
 C2A(H2A), C3A(H3A), C5A(H5A), C6A(H6A), C8A(H8A), C9A(H9A), C10A(H10A),
 C11A(H11A), C12A(H12A), C14A(H14A), C15A(H15A), C16A(H16A), C17A(H17A),
 C18A(H18A), C2B(H2B), C3B(H3B), C5B(H5B), C6B(H6B), C8B(H8B), C9B(H9B),
 C10B(H10B), C11B(H11B), C12B(H12B), C14B(H14B), C15B(H15B), C16B(H16B),
 C17B(H17B), C18B(H18B)
;
_olex2_submission_special_instructions 'No special instructions were received'

loop_
_space_group_symop_operation_xyz
'x, y, z'
'-x, -y, -z'

loop_
_atom_site_label
_atom_site_type_symbol
_atom_site_fract_x
_atom_site_fract_y
_atom_site_fract_z
_atom_site_U_iso_or_equiv
_atom_site_adp_type
_atom_site_occupancy
_atom_site_site_symmetry_order
_atom_site_calc_flag
_atom_site_refinement_flags_posn
_atom_site_refinement_flags_occupancy
_atom_site_disorder_assembly
_atom_site_disorder_group
Br1A Br 0.93554(2) 0.13629(2) 0.26158(2) 0.02799(6) Uani 1 1 d . . . .
N1A N 0.88347(17) 0.31784(13) 0.73412(12) 0.0172(3) Uani 1 1 d . . . .
C1A C 0.90213(18) 0.27609(14) 0.62575(13) 0.0151(3) Uani 1 1 d . . . .
C2A C 0.96305(19) 0.35127(15) 0.55505(14) 0.0178(3) Uani 1 1 d . . . .
H2A H 0.997856 0.431549 0.581340 0.021 Uiso 1 1 calc R . . .
C3A C 0.97322(19) 0.30977(15) 0.44677(14) 0.0186(3) Uani 1 1 d . . . .
H3A H 1.011827 0.361389 0.398492 0.022 Uiso 1 1 calc R . . .
C4A C 0.92633(18) 0.19210(15) 0.41004(13) 0.0179(3) Uani 1 1 d . . . .
C5A C 0.87241(19) 0.11530(15) 0.47969(14) 0.0190(3) Uani 1 1 d . . . .
H5A H 0.844732 0.034674 0.454195 0.023 Uiso 1 1 calc R . . .
C6A C 0.85934(18) 0.15759(14) 0.58711(14) 0.0175(3) Uani 1 1 d . . . .
H6A H 0.820892 0.105456 0.634977 0.021 Uiso 1 1 calc R . . .
C7A C 0.89002(18) 0.24921(14) 0.81446(13) 0.0157(3) Uani 1 1 d . . . .
C8A C 1.00085(18) 0.20066(15) 0.81936(14) 0.0171(3) Uani 1 1 d . . . .
H8A H 1.072418 0.213864 0.769328 0.020 Uiso 1 1 calc R . . .
C9A C 1.0062(2) 0.13290(16) 0.89769(15) 0.0203(3) Uani 1 1 d . . . .
H9A H 1.081005 0.099073 0.900230 0.024 Uiso 1 1 calc R . . .
C10A C 0.9035(2) 0.11438(16) 0.97195(15) 0.0227(3) Uani 1 1 d . . . .
H10A H 0.907711 0.068089 1.025270 0.027 Uiso 1 1 calc R . . .
C11A C 0.7942(2) 0.16396(17) 0.96800(15) 0.0227(3) Uani 1 1 d . . . .
H11A H 0.724389 0.152383 1.019518 0.027 Uiso 1 1 calc R . . .
C12A C 0.78649(19) 0.23031(16) 0.88919(15) 0.0199(3) Uani 1 1 d . . . .
H12A H 0.710624 0.262838 0.886194 0.024 Uiso 1 1 calc R . . .
C13A C 0.84968(18) 0.42304(14) 0.76470(14) 0.0161(3) Uani 1 1 d . . . .
C14A C 0.8977(2) 0.48863(16) 0.86613(15) 0.0222(3) Uani 1 1 d . . . .
H14A H 0.953884 0.463445 0.913333 0.027 Uiso 1 1 calc R . . .
C15A C 0.8639(2) 0.59083(17) 0.89861(18) 0.0286(4) Uani 1 1 d . . . .
H15A H 0.895981 0.634342 0.968355 0.034 Uiso 1 1 calc R . . .
C16A C 0.7842(2) 0.62961(17) 0.8305(2) 0.0298(4) Uani 1 1 d . . . .
H16A H 0.761655 0.699609 0.852830 0.036 Uiso 1 1 calc R . . .
C17A C 0.7373(2) 0.56521(17) 0.72893(19) 0.0258(4) Uani 1 1 d . . . .
H17A H 0.683284 0.591955 0.681460 0.031 Uiso 1 1 calc R . . .
C18A C 0.76858(19) 0.46170(15) 0.69564(16) 0.0199(3) Uani 1 1 d . . . .
H18A H 0.734843 0.417738 0.626342 0.024 Uiso 1 1 calc R . . .
Br1B Br 0.43359(2) 0.04272(2) 0.26918(2) 0.02728(7) Uani 0.9651(9) 1 d . P A 1
N1B N 0.36525(17) 0.31147(13) 0.70540(12) 0.0190(3) Uani 1 1 d . . A 1
C1B C 0.37917(18) 0.24483(14) 0.60539(14) 0.0168(3) Uani 1 1 d . . A 1
C2B C 0.49323(18) 0.20007(14) 0.59005(15) 0.0175(3) Uani 1 1 d . . A 1
H2B H 0.560665 0.211324 0.648189 0.021 Uiso 1 1 calc R . A 1
C3B C 0.50868(19) 0.13895(14) 0.48985(15) 0.0190(3) Uani 1 1 d . . A 1
H3B H 0.586107 0.108152 0.479505 0.023 Uiso 1 1 calc R . A 1
C4B C 0.4100(2) 0.12348(15) 0.40536(15) 0.0198(3) Uani 1 1 d . . A 1
C5B C 0.2946(2) 0.16564(16) 0.41950(16) 0.0225(3) Uani 1 1 d . . A 1
H5B H 0.227010 0.153726 0.361300 0.027 Uiso 1 1 calc R . A 1
C6B C 0.2792(2) 0.22551(16) 0.51994(16) 0.0211(3) Uani 1 1 d . . A 1
H6B H 0.199684 0.253630 0.530629 0.025 Uiso 1 1 calc R . A 1
C7B C 0.33865(18) 0.41939(14) 0.70507(15) 0.0177(3) Uani 1 1 d . . A 1
C8B C 0.3890(2) 0.48324(16) 0.62387(16) 0.0230(3) Uani 1 1 d . . A 1
H8B H 0.439680 0.453804 0.568295 0.028 Uiso 1 1 calc R . A 1
C9B C 0.3658(2) 0.58978(17) 0.62344(18) 0.0284(4) Uani 1 1 d . . A 1
H9B H 0.399510 0.632031 0.567064 0.034 Uiso 1 1 calc R . A 1
C10B C 0.2939(2) 0.63455(17) 0.70468(19) 0.0290(4) Uani 1 1 d . . A 1
H10B H 0.280041 0.708130 0.705354 0.035 Uiso 1 1 calc R . A 1
C11B C 0.2423(2) 0.57091(17) 0.78491(19) 0.0264(4) Uani 1 1 d . . A 1
H11B H 0.191918 0.600897 0.840363 0.032 Uiso 1 1 calc R . A 1
C12B C 0.26331(19) 0.46319(16) 0.78545(17) 0.0217(3) Uani 1 1 d . . A 1
H12B H 0.226352 0.419916 0.840454 0.026 Uiso 1 1 calc R . A 1
C13B C 0.39691(18) 0.27758(15) 0.80342(14) 0.0172(3) Uani 1 1 d . . A 1
C14B C 0.4693(2) 0.35821(16) 0.89100(16) 0.0227(3) Uani 1 1 d . . A 1
H14B H 0.502898 0.437294 0.884470 0.027 Uiso 1 1 calc R . A 1
C15B C 0.4923(2) 0.3228(2) 0.98783(17) 0.0301(4) Uani 1 1 d . . A 1
H15B H 0.539122 0.378511 1.047983 0.036 Uiso 1 1 calc R . A 1
C16B C 0.4480(2) 0.2076(2) 0.99794(17) 0.0305(4) Uani 1 1 d . . A 1
H16B H 0.462884 0.184289 1.064819 0.037 Uiso 1 1 calc R . A 1
C17B C 0.3817(2) 0.12666(19) 0.90950(18) 0.0271(4) Uani 1 1 d . . A 1
H17B H 0.354251 0.047149 0.914993 0.033 Uiso 1 1 calc R . A 1
C18B C 0.3549(2) 0.16088(16) 0.81285(16) 0.0215(3) Uani 1 1 d . . A 1
H18B H 0.307971 0.104859 0.752968 0.026 Uiso 1 1 calc R . A 1
Br2B Br 0.4417(6) 0.1512(5) 1.1078(4) 0.0216(15) Uiso 0.0349(9) 1 d . P A 2

loop_
_atom_site_aniso_label
_atom_site_aniso_U_11
_atom_site_aniso_U_22
_atom_site_aniso_U_33
_atom_site_aniso_U_23
_atom_site_aniso_U_13
_atom_site_aniso_U_12
Br1A 0.03053(11) 0.03222(11) 0.01506(9) -0.00435(7) 0.00339(7) 0.00352(8)
N1A 0.0260(7) 0.0150(6) 0.0132(6) 0.0017(5) 0.0022(5) 0.0102(5)
C1A 0.0171(7) 0.0153(7) 0.0136(7) 0.0014(5) 0.0000(5) 0.0061(6)
C2A 0.0221(8) 0.0142(7) 0.0178(7) 0.0024(6) 0.0009(6) 0.0063(6)
C3A 0.0211(8) 0.0193(8) 0.0169(7) 0.0050(6) 0.0020(6) 0.0069(6)
C4A 0.0177(7) 0.0218(8) 0.0127(7) -0.0013(6) -0.0004(5) 0.0053(6)
C5A 0.0191(8) 0.0163(7) 0.0185(8) -0.0018(6) -0.0003(6) 0.0023(6)
C6A 0.0187(7) 0.0149(7) 0.0165(7) 0.0014(6) 0.0013(6) 0.0018(6)
C7A 0.0201(7) 0.0140(7) 0.0129(7) 0.0008(5) 0.0006(5) 0.0057(6)
C8A 0.0186(7) 0.0164(7) 0.0167(7) 0.0023(6) 0.0024(6) 0.0059(6)
C9A 0.0245(8) 0.0187(8) 0.0203(8) 0.0041(6) 0.0011(6) 0.0103(7)
C10A 0.0311(9) 0.0220(8) 0.0184(8) 0.0070(6) 0.0037(7) 0.0110(7)
C11A 0.0272(9) 0.0245(8) 0.0188(8) 0.0061(7) 0.0084(7) 0.0095(7)
C12A 0.0207(8) 0.0216(8) 0.0195(8) 0.0033(6) 0.0045(6) 0.0092(6)
C13A 0.0165(7) 0.0124(6) 0.0193(7) 0.0015(5) 0.0034(6) 0.0044(5)
C14A 0.0277(9) 0.0189(8) 0.0191(8) -0.0011(6) 0.0016(7) 0.0072(7)
C15A 0.0365(11) 0.0179(8) 0.0282(10) -0.0032(7) 0.0106(8) 0.0061(8)
C16A 0.0296(10) 0.0161(8) 0.0454(12) 0.0037(8) 0.0170(9) 0.0091(7)
C17A 0.0194(8) 0.0196(8) 0.0423(11) 0.0100(8) 0.0062(7) 0.0093(7)
C18A 0.0167(7) 0.0161(7) 0.0269(9) 0.0045(6) 0.0009(6) 0.0041(6)
Br1B 0.03944(13) 0.02045(10) 0.01941(10) -0.00094(7) 0.00617(8) 0.00665(8)
N1B 0.0267(8) 0.0135(6) 0.0192(7) 0.0026(5) 0.0007(6) 0.0098(6)
C1B 0.0193(7) 0.0127(7) 0.0189(7) 0.0023(6) 0.0008(6) 0.0057(6)
C2B 0.0162(7) 0.0139(7) 0.0230(8) 0.0044(6) -0.0003(6) 0.0046(6)
C3B 0.0192(8) 0.0136(7) 0.0249(8) 0.0041(6) 0.0033(6) 0.0053(6)
C4B 0.0249(8) 0.0132(7) 0.0197(8) 0.0019(6) 0.0035(6) 0.0036(6)
C5B 0.0238(9) 0.0212(8) 0.0219(8) 0.0019(6) -0.0042(7) 0.0066(7)
C6B 0.0195(8) 0.0202(8) 0.0248(8) 0.0023(6) -0.0019(6) 0.0086(6)
C7B 0.0169(7) 0.0124(7) 0.0242(8) 0.0027(6) -0.0013(6) 0.0051(6)
C8B 0.0266(9) 0.0174(8) 0.0266(9) 0.0065(7) 0.0011(7) 0.0071(7)
C9B 0.0345(11) 0.0170(8) 0.0345(10) 0.0084(7) -0.0059(8) 0.0070(7)
C10B 0.0282(10) 0.0155(8) 0.0438(12) 0.0018(8) -0.0120(8) 0.0095(7)
C11B 0.0203(8) 0.0184(8) 0.0397(11) -0.0033(7) -0.0031(7) 0.0088(7)
C12B 0.0181(8) 0.0168(7) 0.0299(9) 0.0013(7) 0.0021(7) 0.0059(6)
C13B 0.0171(7) 0.0165(7) 0.0201(8) 0.0049(6) 0.0040(6) 0.0074(6)
C14B 0.0253(9) 0.0207(8) 0.0239(8) -0.0003(7) -0.0004(7) 0.0117(7)
C15B 0.0357(11) 0.0394(11) 0.0206(9) -0.0018(8) -0.0004(8) 0.0235(9)
C16B 0.0341(11) 0.0473(13) 0.0233(9) 0.0150(9) 0.0113(8) 0.0275(10)
C17B 0.0251(9) 0.0300(10) 0.0347(10) 0.0188(8) 0.0127(8) 0.0140(8)
C18B 0.0196(8) 0.0176(8) 0.0284(9) 0.0073(7) 0.0038(7) 0.0054(6)

loop_
_atom_type_symbol
_atom_type_description
_atom_type_scat_dispersion_real
_atom_type_scat_dispersion_imag
_atom_type_scat_source
C C 0.0033 0.0016 'International Tables Vol C Tables 4.2.6.8 and 6.1.1.4'
H H 0.0000 0.0000 'International Tables Vol C Tables 4.2.6.8 and 6.1.1.4'
Br Br -0.2901 2.4595 'International Tables Vol C Tables 4.2.6.8 and 6.1.1.4'
N N 0.0061 0.0033 'International Tables Vol C Tables 4.2.6.8 and 6.1.1.4'

loop_
_geom_angle_atom_site_label_1
_geom_angle_atom_site_label_2
_geom_angle_atom_site_label_3
_geom_angle
C1A N1A C7A 118.95(14)
C1A N1A C13A 122.08(14)
C13A N1A C7A 118.86(14)
C2A C1A N1A 121.16(15)
C2A C1A C6A 118.79(15)
C6A C1A N1A 120.05(15)
C1A C2A H2A 119.7
C3A C2A C1A 120.69(16)
C3A C2A H2A 119.7
C2A C3A H3A 120.4
C4A C3A C2A 119.17(16)
C4A C3A H3A 120.4
C3A C4A Br1A 119.01(13)
C5A C4A Br1A 119.74(13)
C5A C4A C3A 121.25(16)
C4A C5A H5A 120.4
C4A C5A C6A 119.19(16)
C6A C5A H5A 120.4
C1A C6A H6A 119.6
C5A C6A C1A 120.77(16)
C5A C6A H6A 119.6
C8A C7A N1A 120.11(15)
C12A C7A N1A 120.38(15)
C12A C7A C8A 119.51(16)
C7A C8A H8A 120.1
C9A C8A C7A 119.88(16)
C9A C8A H8A 120.1
C8A C9A H9A 119.7
C10A C9A C8A 120.54(17)
C10A C9A H9A 119.7
C9A C10A H10A 120.2
C9A C10A C11A 119.59(17)
C11A C10A H10A 120.2
C10A C11A H11A 119.8
C12A C11A C10A 120.42(17)
C12A C11A H11A 119.8
C7A C12A H12A 120.0
C11A C12A C7A 120.05(17)
C11A C12A H12A 120.0
C14A C13A N1A 119.27(16)
C14A C13A C18A 119.26(16)
C18A C13A N1A 121.47(16)
C13A C14A H14A 119.8
C15A C14A C13A 120.31(19)
C15A C14A H14A 119.8
C14A C15A H15A 119.7
C16A C15A C14A 120.6(2)
C16A C15A H15A 119.7
C15A C16A H16A 120.4
C15A C16A C17A 119.26(18)
C17A C16A H16A 120.4
C16A C17A H17A 119.6
C16A C17A C18A 120.87(19)
C18A C17A H17A 119.6
C13A C18A H18A 120.2
C17A C18A C13A 119.66(18)
C17A C18A H18A 120.2
C1B N1B C7B 118.88(15)
C13B N1B C1B 119.55(14)
C13B N1B C7B 120.99(15)
C2B C1B N1B 120.97(16)
C2B C1B C6B 119.26(16)
C6B C1B N1B 119.76(16)
C1B C2B H2B 119.9
C3B C2B C1B 120.30(16)
C3B C2B H2B 119.9
C2B C3B H3B 120.3
C4B C3B C2B 119.40(16)
C4B C3B H3B 120.3
C3B C4B Br1B 119.09(14)
C3B C4B C5B 121.16(17)
C5B C4B Br1B 119.74(14)
C4B C5B H5B 120.5
C4B C5B C6B 119.07(17)
C6B C5B H5B 120.5
C1B C6B H6B 119.6
C5B C6B C1B 120.76(17)
C5B C6B H6B 119.6
C8B C7B N1B 119.92(16)
C8B C7B C12B 119.04(16)
C12B C7B N1B 121.04(17)
C7B C8B H8B 119.7
C9B C8B C7B 120.58(19)
C9B C8B H8B 119.7
C8B C9B H9B 119.8
C10B C9B C8B 120.4(2)
C10B C9B H9B 119.8
C9B C10B H10B 120.4
C11B C10B C9B 119.25(18)
C11B C10B H10B 120.4
C10B C11B H11B 119.5
C10B C11B C12B 120.90(19)
C12B C11B H11B 119.5
C7B C12B C11B 119.81(19)
C7B C12B H12B 120.1
C11B C12B H12B 120.1
C14B C13B N1B 121.35(16)
C14B C13B C18B 119.12(17)
C18B C13B N1B 119.53(16)
C13B C14B H14B 120.0
C15B C14B C13B 119.92(19)
C15B C14B H14B 120.0
C14B C15B H15B 119.5
C16B C15B C14B 120.9(2)
C16B C15B H15B 119.5
C15B C16B H16B 120.4
C15B C16B C17B 119.29(19)
C17B C16B H16B 120.4
C16B C17B H17B 119.8
C16B C17B C18B 120.48(19)
C18B C17B H17B 119.8
C13B C18B H18B 119.9
C17B C18B C13B 120.18(19)
C17B C18B H18B 119.9

loop_
_geom_bond_atom_site_label_1
_geom_bond_atom_site_label_2
_geom_bond_distance
Br1A C4A 1.8933(17)
N1A C1A 1.409(2)
N1A C7A 1.422(2)
N1A C13A 1.422(2)
C1A C2A 1.398(2)
C1A C6A 1.399(2)
C2A H2A 0.9500
C2A C3A 1.389(2)
C3A H3A 0.9500
C3A C4A 1.386(2)
C4A C5A 1.386(3)
C5A H5A 0.9500
C5A C6A 1.387(2)
C6A H6A 0.9500
C7A C8A 1.397(2)
C7A C12A 1.395(2)
C8A H8A 0.9500
C8A C9A 1.392(2)
C9A H9A 0.9500
C9A C10A 1.385(3)
C10A H10A 0.9500
C10A C11A 1.390(3)
C11A H11A 0.9500
C11A C12A 1.389(3)
C12A H12A 0.9500
C13A C14A 1.393(2)
C13A C18A 1.396(2)
C14A H14A 0.9500
C14A C15A 1.391(3)
C15A H15A 0.9500
C15A C16A 1.381(3)
C16A H16A 0.9500
C16A C17A 1.387(3)
C17A H17A 0.9500
C17A C18A 1.395(3)
C18A H18A 0.9500
Br1B C4B 1.8886(18)
N1B C1B 1.418(2)
N1B C7B 1.423(2)
N1B C13B 1.416(2)
C1B C2B 1.395(2)
C1B C6B 1.396(2)
C2B H2B 0.9500
C2B C3B 1.393(3)
C3B H3B 0.9500
C3B C4B 1.387(3)
C4B C5B 1.388(3)
C5B H5B 0.9500
C5B C6B 1.389(3)
C6B H6B 0.9500
C7B C8B 1.393(3)
C7B C12B 1.394(3)
C8B H8B 0.9500
C8B C9B 1.392(3)
C9B H9B 0.9500
C9B C10B 1.384(3)
C10B H10B 0.9500
C10B C11B 1.384(3)
C11B H11B 0.9500
C11B C12B 1.397(3)
C12B H12B 0.9500
C13B C14B 1.393(3)
C13B C18B 1.399(2)
C14B H14B 0.9500
C14B C15B 1.388(3)
C15B H15B 0.9500
C15B C16B 1.384(3)
C16B H16B 0.9500
C16B C17B 1.385(3)
C17B H17B 0.9500
C17B C18B 1.389(3)
C18B H18B 0.9500

loop_
_geom_torsion_atom_site_label_1
_geom_torsion_atom_site_label_2
_geom_torsion_atom_site_label_3
_geom_torsion_atom_site_label_4
_geom_torsion
Br1A C4A C5A C6A -176.64(13)
N1A C1A C2A C3A -176.08(16)
N1A C1A C6A C5A 177.72(16)
N1A C7A C8A C9A -179.56(16)
N1A C7A C12A C11A -179.47(17)
N1A C13A C14A C15A -178.84(18)
N1A C13A C18A C17A 179.75(17)
C1A N1A C7A C8A 48.2(2)
C1A N1A C7A C12A -132.09(18)
C1A N1A C13A C14A -148.54(17)
C1A N1A C13A C18A 31.9(3)
C1A C2A C3A C4A -2.1(3)
C2A C1A C6A C5A -2.2(3)
C2A C3A C4A Br1A 178.25(13)
C2A C3A C4A C5A -1.4(3)
C3A C4A C5A C6A 3.0(3)
C4A C5A C6A C1A -1.1(3)
C6A C1A C2A C3A 3.9(3)
C7A N1A C1A C2A -148.79(17)
C7A N1A C1A C6A 31.3(2)
C7A N1A C13A C14A 35.4(2)
C7A N1A C13A C18A -144.11(17)
C7A C8A C9A C10A -0.9(3)
C8A C7A C12A C11A 0.2(3)
C8A C9A C10A C11A 0.0(3)
C9A C10A C11A C12A 1.0(3)
C10A C11A C12A C7A -1.1(3)
C12A C7A C8A C9A 0.8(3)
C13A N1A C1A C2A 35.2(2)
C13A N1A C1A C6A -144.77(17)
C13A N1A C7A C8A -135.61(17)
C13A N1A C7A C12A 44.1(2)
C13A C14A C15A C16A -1.0(3)
C14A C13A C18A C17A 0.2(3)
C14A C15A C16A C17A 0.3(3)
C15A C16A C17A C18A 0.7(3)
C16A C17A C18A C13A -0.9(3)
C18A C13A C14A C15A 0.7(3)
Br1B C4B C5B C6B -179.59(14)
N1B C1B C2B C3B -177.22(16)
N1B C1B C6B C5B 176.59(17)
N1B C7B C8B C9B -178.96(18)
N1B C7B C12B C11B 178.13(17)
N1B C13B C14B C15B 176.66(18)
N1B C13B C18B C17B -178.15(17)
C1B N1B C7B C8B -30.0(2)
C1B N1B C7B C12B 150.45(17)
C1B N1B C13B C14B 139.17(18)
C1B N1B C13B C18B -40.8(2)
C1B C2B C3B C4B 0.3(3)
C2B C1B C6B C5B -2.0(3)
C2B C3B C4B Br1B 178.96(13)
C2B C3B C4B C5B -1.4(3)
C3B C4B C5B C6B 0.8(3)
C4B C5B C6B C1B 1.0(3)
C6B C1B C2B C3B 1.4(3)
C7B N1B C1B C2B 130.10(18)
C7B N1B C1B C6B -48.5(2)
C7B N1B C13B C14B -32.0(3)
C7B N1B C13B C18B 148.01(17)
C7B C8B C9B C10B 0.9(3)
C8B C7B C12B C11B -1.5(3)
C8B C9B C10B C11B -1.6(3)
C9B C10B C11B C12B 0.7(3)
C10B C11B C12B C7B 0.8(3)
C12B C7B C8B C9B 0.6(3)
C13B N1B C1B C2B -41.3(2)
C13B N1B C1B C6B 140.10(18)
C13B N1B C7B C8B 141.30(18)
C13B N1B C7B C12B -38.3(3)
C13B C14B C15B C16B 2.0(3)
C14B C13B C18B C17B 1.9(3)
C14B C15B C16B C17B 1.0(3)
C15B C16B C17B C18B -2.5(3)
C16B C17B C18B C13B 1.0(3)
C18B C13B C14B C15B -3.4(3)
